data_2011869
loop_
_publ_author_name
'Cuthbertson, Eric'
'Frampton, Christopher S.'
'MacNicol, David D.'

_publ_section_title
;
 A comparison of
 2,7-dihydro-2,2,7,7-tetramethyl-3,6-diphenyl-1,4,5-thiadiazepine and
 the corresponding 1,1-dioxide
;
_journal_issue 4
_journal_name_full 'Acta Crystallographica Section C'
_journal_page_first 431
_journal_page_last 432
_journal_paper_doi 10.1107/S0108270100020564
_journal_volume 57
_journal_year 2001
_chemical_formula_moiety 'C20 H22 N2 S'
_chemical_formula_sum 'C20 H22 N2 S'
_chemical_formula_weight 322.46
_chemical_melting_point 480.5(5)
_chemical_name_common
;
Compound 1
;
_chemical_name_systematic
;
2,7--dihydro--2,2,7,7--tetramethyl--3,6--diphenyl--1,4,5--thiadiazepine
;
_space_group_IT_number 60
_symmetry_cell_setting orthorhombic
_symmetry_space_group_name_Hall '-P 2n 2ab'
_symmetry_space_group_name_H-M 'P b c n'
_audit_creation_method SHELXL-97
_cell_angle_alpha 90.00
_cell_angle_beta 90.00
_cell_angle_gamma 90.00
_cell_formula_units_Z 4
_cell_length_a 19.4661(7)
_cell_length_b 10.7312(4)
_cell_length_c 8.3000(3)
_cell_measurement_reflns_used 4415
_cell_measurement_temperature 123.0(10)
_cell_measurement_theta_max 29.252
_cell_measurement_theta_min 3.275
_cell_volume 1733.83(11)
_computing_cell_refinement 'SMART and SAINT (Bruker, 1999)'
_computing_data_collection 'SMART (Bruker, 1999)'
_computing_data_reduction SAINT
_computing_molecular_graphics SHELXTL
_computing_publication_material SHELXTL
_computing_structure_refinement SHELXTL
_computing_structure_solution 'SHELXTL (Sheldrick, 1997)'
_diffrn_ambient_temperature 123.0(10)
_diffrn_detector_area_resol_mean 8.192
_diffrn_measured_fraction_theta_full .994
_diffrn_measurement_device_type 'Bruker AXS 1K CCD area detector'
_diffrn_measurement_method 'narrow frame \w scans'
_diffrn_radiation_monochromator graphite
_diffrn_radiation_source 'fine-focus sealed tube'
_diffrn_radiation_type MoK\a
_diffrn_radiation_wavelength .71073
_diffrn_reflns_av_R_equivalents .0251
_diffrn_reflns_av_sigmaI/netI .0149
_diffrn_reflns_limit_h_max 25
_diffrn_reflns_limit_h_min -25
_diffrn_reflns_limit_k_max 14
_diffrn_reflns_limit_k_min -13
_diffrn_reflns_limit_l_max 11
_diffrn_reflns_limit_l_min -11
_diffrn_reflns_number 15326
_diffrn_reflns_theta_full 28.28
_diffrn_reflns_theta_max 28.28
_diffrn_reflns_theta_min 2.09
_diffrn_standards_decay_% none
_diffrn_standards_number 'see text'
_exptl_absorpt_coefficient_mu .188
_exptl_absorpt_correction_type none
_exptl_crystal_colour colourless
_exptl_crystal_density_diffrn 1.235
_exptl_crystal_density_meas ?
_exptl_crystal_density_method 'not measured'
_exptl_crystal_description prism
_exptl_crystal_F_000 688
_exptl_crystal_size_max .30
_exptl_crystal_size_mid .25
_exptl_crystal_size_min .20
_refine_diff_density_max .307
_refine_diff_density_min -.258
_refine_ls_extinction_coef none
_refine_ls_extinction_method none
_refine_ls_goodness_of_fit_ref 1.007
_refine_ls_hydrogen_treatment constr
_refine_ls_matrix_type full
_refine_ls_number_parameters 118
_refine_ls_number_reflns 2138
_refine_ls_number_restraints 0
_refine_ls_restrained_S_all 1.007
_refine_ls_R_factor_all .0386
_refine_ls_R_factor_gt .0335
_refine_ls_shift/su_max <0.001
_refine_ls_shift/su_mean .000
_refine_ls_structure_factor_coef Fsqd
_refine_ls_weighting_details 'calc w=1/[\s^2^(Fo^2^)+(0.1010P)^2^] where P=(Fo^2^+2Fc^2^)/3'
_refine_ls_weighting_scheme calc
_refine_ls_wR_factor_ref .1219
_reflns_number_gt 1856
_reflns_number_total 2138
_reflns_threshold_expression I>2\s(I)
_cod_data_source_file fg1607.cif
_cod_data_source_block I
_cod_depositor_comments
;
The following automatic conversions were performed:
'_symmetry_cell_setting' value 'Orthorhombic' changed to 'orthorhombic'
according to '/home/saulius/struct/CIF-dictionaries/cif_core.dic'
dictionary named 'cif_core.dic' version 2.4.1 from 2010-06-29.

Automatic conversion script
Id: cif_fix_enum 1527 2010-12-29 10:47:43Z saulius 

The following automatic conversions were performed:

'_chemical_melting_point' value '480--481' was changed to '480.5(5)'
- the average value was taken and precision was estimated.

Automatic conversion script
Id: cif_fix_values 1646 2011-03-28 12:23:43Z adriana 

The following automatic conversions were performed:

'_chemical_melting_point' value '480--481' was changed to '480.5(5)'
- the average value was taken and precision was
estimated.

'_symmetry_cell_setting' value 'Orthorhombic' changed to
'orthorhombic' according to
/home/saulius/struct/CIF-dictionaries/cif_core.dic dictionary named
'cif_core.dic' version 2.4.1 from 2010-06-29.

Automatic conversion script
Id: cif_fix_values 1715 2011-07-08 13:25:40Z adriana 

The following automatic conversions were performed:

'_exptl_crystal_density_meas' value 'not measured' was changed to '?'
- the value is perceived as not measured.

Automatic conversion script
Id: cif_fix_values 3008 2015-01-20 13:52:24Z robertas 
;
_cod_original_sg_symbol_H-M Pbcn
_cod_database_code 2011869

loop_
_symmetry_equiv_pos_as_xyz
'x, y, z'
'-x+1/2, -y+1/2, z+1/2'
'-x, y, -z+1/2'
'x+1/2, -y+1/2, -z'
'-x, -y, -z'
'x-1/2, y-1/2, -z-1/2'
'x, -y, z-1/2'
'-x-1/2, y-1/2, z'

loop_
_atom_site_label
_atom_site_fract_x
_atom_site_fract_y
_atom_site_fract_z
_atom_site_U_iso_or_equiv
_atom_site_adp_type
_atom_site_calc_flag
_atom_site_refinement_flags
_atom_site_occupancy
_atom_site_disorder_assembly
_atom_site_disorder_group
_atom_site_type_symbol
S1 .5000 .63132(3) .2500 .01967(16) Uani d S 1 . . S
N1 .46419(5) .93154(9) .24404(10) .0205(2) Uani d . 1 . . N
C1 .31407(6) .77649(11) .23485(13) .0237(3) Uani d . 1 . . C
H1 .3333 .7112 .2976 .032(4) Uiso calc R 1 . . H
C2 .24317(6) .78969(12) .22544(15) .0281(3) Uani d . 1 . . C
H2 .2141 .7336 .2820 .044(4) Uiso calc R 1 . . H
C3 .21472(6) .88491(11) .13337(14) .0275(3) Uani d . 1 . . C
H3 .1662 .8938 .1267 .032(4) Uiso calc R 1 . . H
C4 .25719(6) .96681(11) .05143(14) .0282(3) Uani d . 1 . . C
H4 .2377 1.0320 -.0112 .034(4) Uiso calc R 1 . . H
C5 .32849(5) .95394(10) .06048(14) .0241(3) Uani d . 1 . . C
H5 .3574 1.0102 .0038 .033(4) Uiso calc R 1 . . H
C6 .35727(5) .85870(9) .15253(12) .0180(2) Uani d . 1 . . C
C7 .43389(5) .84594(9) .16310(12) .0177(2) Uani d . 1 . . C
C8 .46950(5) .73379(10) .08541(12) .0182(2) Uani d . 1 . . C
C9 .41972(6) .65144(11) -.01157(14) .0263(3) Uani d . 1 . . C
H9A .4001 .7000 -.1004 .042(4) Uiso calc R 1 . . H
H9B .3827 .6223 .0590 .027(3) Uiso calc R 1 . . H
H9C .4446 .5796 -.0551 .037(4) Uiso calc R 1 . . H
C10 .52761(5) .77298(11) -.02946(14) .0249(3) Uani d . 1 . . C
H10A .5099 .8331 -.1080 .063(6) Uiso calc R 1 . . H
H10B .5451 .6994 -.0862 .041(4) Uiso calc R 1 . . H
H10C .5649 .8113 .0326 .039(4) Uiso calc R 1 . . H

loop_
_atom_site_aniso_label
_atom_site_aniso_U_11
_atom_site_aniso_U_22
_atom_site_aniso_U_33
_atom_site_aniso_U_12
_atom_site_aniso_U_13
_atom_site_aniso_U_23
S1 .0234(2) .0141(2) .0215(3) .000 .00039(12) .000
N1 .0192(5) .0174(5) .0248(5) .0016(3) -.0052(3) .0015(3)
C1 .0231(6) .0233(6) .0247(6) .0031(4) .0024(4) .0031(4)
C2 .0221(6) .0300(7) .0322(6) -.0008(5) .0076(4) .0017(5)
C3 .0173(5) .0321(6) .0330(6) .0035(4) -.0018(4) -.0046(5)
C4 .0232(5) .0288(6) .0325(6) .0056(4) -.0068(5) .0034(5)
C5 .0217(5) .0223(6) .0284(6) -.0014(4) -.0035(4) .0034(4)
C6 .0178(5) .0185(5) .0177(5) .0014(4) -.0025(4) -.0039(3)
C7 .0183(5) .0171(5) .0176(5) .0006(4) -.0013(4) .0024(3)
C8 .0164(4) .0203(5) .0178(5) .0001(4) -.0001(4) -.0012(4)
C9 .0210(5) .0299(6) .0279(6) .0003(4) -.0028(4) -.0113(4)
C10 .0234(5) .0342(6) .0170(5) -.0028(4) .0021(4) .0013(4)

loop_
_atom_type_symbol
_atom_type_description
_atom_type_scat_dispersion_real
_atom_type_scat_dispersion_imag
_atom_type_scat_source
C C .0033 .0016 'International Tables Vol C Tables 4.2.6.8 and 6.1.1.4'
H H .0000 .0000 'International Tables Vol C Tables 4.2.6.8 and 6.1.1.4'
N N .0061 .0033 'International Tables Vol C Tables 4.2.6.8 and 6.1.1.4'
S S .1246 .1234 'International Tables Vol C Tables 4.2.6.8 and 6.1.1.4'

loop_
_geom_angle_atom_site_label_1
_geom_angle_atom_site_label_2
_geom_angle_atom_site_label_3
_geom_angle_site_symmetry_1
_geom_angle_site_symmetry_3
_geom_angle
_geom_angle_publ_flag
C8 S1 C8 3_655 . 107.13(6) no
C7 N1 N1 . 3_655 119.75(8) no
C2 C1 C6 . . 120.39(11) no
C1 C2 C3 . . 120.07(11) no
C4 C3 C2 . . 119.89(10) no
C3 C4 C5 . . 120.26(10) no
C6 C5 C4 . . 120.09(10) no
C5 C6 C1 . . 119.29(10) no
C5 C6 C7 . . 119.90(9) no
C1 C6 C7 . . 120.80(9) no
N1 C7 C6 . . 115.01(9) no
N1 C7 C8 . . 125.14(9) no
C6 C7 C8 . . 119.81(8) no
C7 C8 C10 . . 112.27(9) no
C7 C8 C9 . . 112.75(8) no
C10 C8 C9 . . 107.22(9) no
C7 C8 S1 . . 107.53(7) no
C10 C8 S1 . . 112.57(7) no
C9 C8 S1 . . 104.29(7) no
C2 C1 H1 . . 119.8 no
C6 C1 H1 . . 119.8 no
C1 C2 H2 . . 120.0 no
C3 C2 H2 . . 120.0 no
C4 C3 H3 . . 120.1 no
C2 C3 H3 . . 120.1 no
C3 C4 H4 . . 119.9 no
C5 C4 H4 . . 119.9 no
C6 C5 H5 . . 120.0 no
C4 C5 H5 . . 120.0 no
C8 C9 H9A . . 109.5 no
C8 C9 H9B . . 109.5 no
H9A C9 H9B . . 109.5 no
C8 C9 H9C . . 109.5 no
H9A C9 H9C . . 109.5 no
H9B C9 H9C . . 109.5 no
C8 C10 H10A . . 109.5 no
C8 C10 H10B . . 109.5 no
H10A C10 H10B . . 109.5 no
C8 C10 H10C . . 109.5 no
H10A C10 H10C . . 109.5 no
H10B C10 H10C . . 109.5 no

loop_
_geom_bond_atom_site_label_1
_geom_bond_atom_site_label_2
_geom_bond_site_symmetry_2
_geom_bond_distance
_geom_bond_publ_flag
S1 C8 3_655 1.8515(11) no
S1 C8 . 1.8515(11) no
N1 C7 . 1.2818(14) no
N1 N1 3_655 1.3977(18) no
C1 C2 . 1.3896(16) no
C1 C6 . 1.3972(15) no
C2 C3 . 1.3909(16) no
C3 C4 . 1.3850(17) no
C4 C5 . 1.3969(15) no
C5 C6 . 1.3935(14) no
C6 C7 . 1.5004(13) no
C7 C8 . 1.5313(14) no
C8 C10 . 1.5381(14) no
C8 C9 . 1.5387(14) no
C1 H1 . .9500 no
C2 H2 . .9500 no
C3 H3 . .9500 no
C4 H4 . .9500 no
C5 H5 . .9500 no
C9 H9A . .9800 no
C9 H9B . .9800 no
C9 H9C . .9800 no
C10 H10A . .9800 no
C10 H10B . .9800 no
C10 H10C . .9800 no

loop_
_geom_contact_atom_site_label_1
_geom_contact_atom_site_label_2
_geom_contact_distance
_geom_contact_site_symmetry_1
_geom_contact_site_symmetry_2
_geom_contact_publ_flag
C10 N1 3.0939(14) 1 1 no
C10 N1 2.9210(14) 1 3_655 no
C10 C7 3.2282(15) 1 3_655 no

loop_
_geom_torsion_atom_site_label_1
_geom_torsion_atom_site_label_2
_geom_torsion_atom_site_label_3
_geom_torsion_atom_site_label_4
_geom_torsion_site_symmetry_1
_geom_torsion_site_symmetry_2
_geom_torsion
_geom_torsion_publ_flag
C6 C1 C2 C3 . . .17(18) no
C1 C2 C3 C4 . . -.19(17) no
C2 C3 C4 C5 . . .20(17) no
C3 C4 C5 C6 . . -.19(17) no
C4 C5 C6 C1 . . .18(16) no
C4 C5 C6 C7 . . -179.45(10) no
C2 C1 C6 C5 . . -.17(16) no
C2 C1 C6 C7 . . 179.45(11) no
C7 N1 N1 C7 3_655 3_655 -68.75(17) no
N1 N1 C7 C6 3_655 . -177.37(9) no
N1 N1 C7 C8 3_655 . 4.96(16) no
C5 C6 C7 N1 . . 70.37(13) no
C1 C6 C7 N1 . . -109.25(11) no
C5 C6 C7 C8 . . -111.83(11) no
C1 C6 C7 C8 . . 68.56(13) no
N1 C7 C8 C10 . . -55.58(13) no
C6 C7 C8 C10 . . 126.86(10) no
N1 C7 C8 C9 . . -176.81(9) no
C6 C7 C8 C9 . . 5.62(14) no
N1 C7 C8 S1 . . 68.79(12) no
C6 C7 C8 S1 . . -108.78(9) no
C8 S1 C8 C7 3_655 . -37.69(5) no
C8 S1 C8 C10 3_655 . 86.49(7) no
C8 S1 C8 C9 3_655 . -157.62(8) no
